data_7251952
loop_
_publ_author_name
'Roy, Palash'
'Das, Rohan Chandra'
'Biju, Akkattu T.'

_publ_section_title
;
 Temperature-controlled divergent reactions of bicyclo[1.1.0] butanes with
 thiocyanate-based protic ionic liquids
;
_journal_issue 20
_journal_name_full 'Green Chemistry'
_journal_page_first 8593
_journal_page_last 8603
_journal_paper_doi 10.1039/D6GC01320A
_journal_volume 28
_journal_year 2026
_chemical_formula_sum 'C22 H17 N O S'
_chemical_formula_weight 343.42
_space_group_crystal_system monoclinic
_space_group_IT_number 14
_space_group_name_Hall '-P 2ybc'
_space_group_name_H-M_alt 'P 1 21/c 1'
_atom_sites_solution_hydrogens mixed
_audit_creation_method SHELXL-2019/1
_audit_update_record
;
2025-10-03 deposited with the CCDC.	2026-05-04 downloaded from the CCDC.
;
_cell_angle_alpha 90
_cell_angle_beta 106.478(2)
_cell_angle_gamma 90
_cell_formula_units_Z 4
_cell_length_a 14.5200(12)
_cell_length_b 5.6989(5)
_cell_length_c 22.0975(17)
_cell_measurement_reflns_used 3607
_cell_measurement_temperature 296(2)
_cell_measurement_theta_max 26.54
_cell_measurement_theta_min 1.92
_cell_volume 1753.4(3)
_computing_cell_refinement 'Bruker SAINT'
_computing_data_collection 'Bruker APEX3'
_computing_data_reduction 'Bruker SAINT'
_computing_molecular_graphics 'Bruker SHELXTL'
_computing_publication_material 'Bruker SHELXTL'
_computing_structure_refinement 'SHELXL-2019/1 (Sheldrick, 2019)'
_computing_structure_solution 'SHELXS-97 (Sheldrick 2008)'
_diffrn_ambient_temperature 296(2)
_diffrn_measured_fraction_theta_full 1.000
_diffrn_measured_fraction_theta_max 0.994
_diffrn_measurement_device_type 'Bruker APEX-II CCD'
_diffrn_measurement_method '\f and \w scans'
_diffrn_radiation_type MoK\a
_diffrn_radiation_wavelength 0.71073
_diffrn_reflns_av_R_equivalents 0.0489
_diffrn_reflns_av_unetI/netI 0.0645
_diffrn_reflns_Laue_measured_fraction_full 1.000
_diffrn_reflns_Laue_measured_fraction_max 0.994
_diffrn_reflns_limit_h_max 17
_diffrn_reflns_limit_h_min -18
_diffrn_reflns_limit_k_max 7
_diffrn_reflns_limit_k_min -7
_diffrn_reflns_limit_l_max 27
_diffrn_reflns_limit_l_min 0
_diffrn_reflns_number 6821
_diffrn_reflns_point_group_measured_fraction_full 1.000
_diffrn_reflns_point_group_measured_fraction_max 0.994
_diffrn_reflns_theta_full 25.242
_diffrn_reflns_theta_max 26.494
_diffrn_reflns_theta_min 1.922
_exptl_absorpt_coefficient_mu 0.193
_exptl_crystal_colour colurless
_exptl_crystal_density_diffrn 1.301
_exptl_crystal_description needle
_exptl_crystal_F_000 720
_refine_diff_density_max 0.188
_refine_diff_density_min -0.215
_refine_diff_density_rms 0.039
_refine_ls_extinction_method none
_refine_ls_goodness_of_fit_ref 0.970
_refine_ls_hydrogen_treatment mixed
_refine_ls_matrix_type full
_refine_ls_number_parameters 229
_refine_ls_number_reflns 3607
_refine_ls_number_restraints 222
_refine_ls_restrained_S_all 0.951
_refine_ls_R_factor_all 0.1029
_refine_ls_R_factor_gt 0.0560
_refine_ls_shift/su_max 0.000
_refine_ls_shift/su_mean 0.000
_refine_ls_structure_factor_coef Fsqd
_refine_ls_weighting_details 'w=1/[\s^2^(Fo^2^)+(0.0910P)^2^] where P=(Fo^2^+2Fc^2^)/3'
_refine_ls_weighting_scheme calc
_refine_ls_wR_factor_gt 0.1365
_refine_ls_wR_factor_ref 0.1602
_reflns_Friedel_coverage 0.000
_reflns_number_gt 2348
_reflns_number_total 3607
_reflns_threshold_expression 'I > 2\s(I)'
_cod_data_source_file d6gc01320a2.cif
_cod_data_source_block PRPANCSCY_RT_a
_cod_depositor_comments 'Adding full bibliography for 7251952--7251954.cif.'
_cod_original_sg_symbol_H-M 'P 21/c'
_cod_database_code 7251952
_shelx_shelxl_version_number 2019/1
_shelx_space_group_comment
;
The symmetry employed for this shelxl refinement is uniquely defined
by the following loop, which should always be used as a source of
symmetry information in preference to the above space-group names.
They are only intended as comments.
;

loop_
_space_group_symop_operation_xyz
'x, y, z'
'-x, y+1/2, -z+1/2'
'-x, -y, -z'
'x, -y-1/2, z-1/2'

loop_
_atom_site_label
_atom_site_type_symbol
_atom_site_fract_x
_atom_site_fract_y
_atom_site_fract_z
_atom_site_U_iso_or_equiv
_atom_site_adp_type
_atom_site_occupancy
_atom_site_site_symmetry_order
_atom_site_calc_flag
_atom_site_refinement_flags_posn
_atom_site_refinement_flags_adp
_atom_site_refinement_flags_occupancy
_atom_site_disorder_assembly
_atom_site_disorder_group
S1 S 0.35147(5) -0.02150(14) 0.41803(3) 0.0519(3) Uani 1 1 d . . . . .
O1 O 0.36651(14) -0.0240(3) 0.24645(9) 0.0571(6) Uani 1 1 d . . . . .
N1 N 0.52494(15) 0.1822(4) 0.43525(9) 0.0471(6) Uani 1 1 d D . . . .
H1N H 0.5509(17) 0.137(5) 0.4728(8) 0.057 Uiso 1 1 d D U . . .
C1 C 0.67608(18) 0.3636(5) 0.42333(11) 0.0417(6) Uani 1 1 d . . . . .
C2 C 0.6909(2) 0.5537(6) 0.46331(15) 0.0652(9) Uani 1 1 d . . . . .
H2 H 0.638445 0.632715 0.469820 0.078 Uiso 1 1 calc R U . . .
C3 C 0.7826(2) 0.6280(7) 0.49380(16) 0.0768(10) Uani 1 1 d . . . . .
H3 H 0.791702 0.758618 0.520058 0.092 Uiso 1 1 calc R U . . .
C4 C 0.8598(2) 0.5118(6) 0.48572(15) 0.0684(9) Uani 1 1 d . . . . .
H4 H 0.921639 0.560465 0.507048 0.082 Uiso 1 1 calc R U . . .
C5 C 0.8464(2) 0.3233(7) 0.44621(16) 0.0711(10) Uani 1 1 d . . . . .
H5 H 0.899150 0.243837 0.440366 0.085 Uiso 1 1 calc R U . . .
C6 C 0.7541(2) 0.2497(6) 0.41467(14) 0.0592(8) Uani 1 1 d . . . . .
H6 H 0.745418 0.121976 0.387446 0.071 Uiso 1 1 calc R U . . .
C7 C 0.57629(17) 0.2839(5) 0.39153(11) 0.0391(6) Uani 1 1 d D . . . .
C8 C 0.43906(18) 0.1185(5) 0.39955(11) 0.0398(6) Uani 1 1 d D . . . .
C9 C 0.44428(17) 0.1996(4) 0.33424(10) 0.0351(6) Uani 1 1 d . . . . .
C10 C 0.35982(18) 0.1462(4) 0.27764(10) 0.0383(6) Uani 1 1 d . . . . .
C11 C 0.27340(18) 0.2982(4) 0.26016(11) 0.0383(6) Uani 1 1 d . . . . .
C12 C 0.20008(18) 0.2401(5) 0.20741(11) 0.0426(6) Uani 1 1 d . . . . .
H12 H 0.205617 0.106662 0.184459 0.051 Uiso 1 1 calc R U . . .
C13 C 0.11646(18) 0.3802(5) 0.18762(11) 0.0428(6) Uani 1 1 d . . . . .
C14 C 0.10943(19) 0.5859(5) 0.22169(12) 0.0436(6) Uani 1 1 d . . . . .
C15 C 0.18506(19) 0.6404(5) 0.27581(13) 0.0528(7) Uani 1 1 d . . . . .
H15 H 0.181048 0.774536 0.298914 0.063 Uiso 1 1 calc R U . . .
C16 C 0.2639(2) 0.4999(5) 0.29482(13) 0.0499(7) Uani 1 1 d . . . . .
H16 H 0.312204 0.537661 0.331211 0.060 Uiso 1 1 calc R U . . .
C17 C 0.49511(18) 0.4449(4) 0.35249(12) 0.0421(6) Uani 1 1 d . . . . .
H17A H 0.509841 0.528167 0.318098 0.051 Uiso 1 1 calc R U . . .
H17B H 0.465977 0.546249 0.377159 0.051 Uiso 1 1 calc R U . . .
C18 C 0.54618(17) 0.1056(5) 0.33662(11) 0.0399(6) Uani 1 1 d . . . . .
H18A H 0.557495 -0.057639 0.348895 0.048 Uiso 1 1 calc R U . . .
H18B H 0.567699 0.143166 0.300025 0.048 Uiso 1 1 calc R U . . .
C19 C 0.0374(2) 0.3177(6) 0.13540(13) 0.0595(8) Uani 1 1 d . . . . .
H19 H 0.040174 0.181796 0.112700 0.071 Uiso 1 1 calc R U . . .
C20 C -0.0420(2) 0.4555(6) 0.11856(14) 0.0655(9) Uani 1 1 d . . . . .
H20 H -0.093253 0.412421 0.084394 0.079 Uiso 1 1 calc R U . . .
C21 C -0.0481(2) 0.6595(6) 0.15144(15) 0.0646(9) Uani 1 1 d . . . . .
H21 H -0.103060 0.751788 0.139081 0.077 Uiso 1 1 calc R U . . .
C22 C 0.0260(2) 0.7255(5) 0.20169(13) 0.0567(8) Uani 1 1 d . . . . .
H22 H 0.021548 0.863768 0.223034 0.068 Uiso 1 1 calc R U . . .

loop_
_atom_site_aniso_label
_atom_site_aniso_U_11
_atom_site_aniso_U_22
_atom_site_aniso_U_33
_atom_site_aniso_U_23
_atom_site_aniso_U_13
_atom_site_aniso_U_12
S1 0.0440(4) 0.0692(5) 0.0432(4) -0.0012(3) 0.0139(3) -0.0167(4)
O1 0.0500(12) 0.0599(13) 0.0545(11) -0.0246(10) 0.0038(9) 0.0072(10)
N1 0.0391(12) 0.0654(16) 0.0337(11) 0.0039(10) 0.0050(9) -0.0127(11)
C1 0.0347(13) 0.0469(15) 0.0415(13) 0.0039(11) 0.0077(11) -0.0037(12)
C2 0.0400(16) 0.074(2) 0.076(2) -0.0252(17) 0.0072(15) -0.0030(15)
C3 0.0482(18) 0.090(3) 0.083(2) -0.034(2) 0.0036(16) -0.0129(18)
C4 0.0387(16) 0.092(3) 0.067(2) -0.0092(18) 0.0030(15) -0.0124(17)
C5 0.0372(16) 0.089(3) 0.085(2) -0.0072(19) 0.0133(16) 0.0001(16)
C6 0.0488(17) 0.0615(19) 0.0672(18) -0.0121(15) 0.0164(14) -0.0075(14)
C7 0.0362(13) 0.0426(15) 0.0389(12) -0.0004(11) 0.0113(10) -0.0052(11)
C8 0.0392(14) 0.0446(15) 0.0356(12) -0.0030(11) 0.0105(11) -0.0028(12)
C9 0.0351(13) 0.0368(14) 0.0334(11) -0.0008(10) 0.0096(10) -0.0034(10)
C10 0.0402(14) 0.0404(14) 0.0343(12) -0.0048(11) 0.0105(10) -0.0029(11)
C11 0.0375(13) 0.0385(14) 0.0377(12) -0.0029(10) 0.0086(11) -0.0038(11)
C12 0.0440(15) 0.0416(14) 0.0399(13) -0.0054(11) 0.0083(11) 0.0012(12)
C13 0.0409(14) 0.0450(15) 0.0409(13) 0.0018(11) 0.0092(11) -0.0006(12)
C14 0.0394(14) 0.0400(14) 0.0522(14) 0.0018(12) 0.0141(12) -0.0012(12)
C15 0.0463(16) 0.0444(16) 0.0665(17) -0.0161(13) 0.0141(14) -0.0014(13)
C16 0.0424(15) 0.0522(17) 0.0506(15) -0.0122(13) 0.0057(12) 0.0014(13)
C17 0.0390(14) 0.0402(14) 0.0453(14) -0.0011(11) 0.0090(11) -0.0060(11)
C18 0.0378(14) 0.0387(14) 0.0429(13) -0.0045(11) 0.0108(11) -0.0024(11)
C19 0.0570(18) 0.060(2) 0.0509(16) -0.0053(14) -0.0014(14) 0.0069(15)
C20 0.0509(18) 0.075(2) 0.0580(18) 0.0020(16) -0.0048(14) 0.0092(16)
C21 0.0528(19) 0.066(2) 0.0684(19) 0.0083(16) 0.0061(15) 0.0155(16)
C22 0.0550(17) 0.0494(17) 0.0654(18) 0.0010(14) 0.0165(15) 0.0104(14)

loop_
_atom_type_symbol
_atom_type_description
_atom_type_scat_dispersion_real
_atom_type_scat_dispersion_imag
_atom_type_scat_source
C C 0.0033 0.0016 'International Tables Vol C Tables 4.2.6.8 and 6.1.1.4'
H H 0.0000 0.0000 'International Tables Vol C Tables 4.2.6.8 and 6.1.1.4'
N N 0.0061 0.0033 'International Tables Vol C Tables 4.2.6.8 and 6.1.1.4'
O O 0.0106 0.0060 'International Tables Vol C Tables 4.2.6.8 and 6.1.1.4'
S S 0.1246 0.1234 'International Tables Vol C Tables 4.2.6.8 and 6.1.1.4'

loop_
_geom_angle_atom_site_label_1
_geom_angle_atom_site_label_2
_geom_angle_atom_site_label_3
_geom_angle
_geom_angle_site_symmetry_1
_geom_angle_site_symmetry_3
_geom_angle_publ_flag
C8 N1 C7 106.23(19) . . ?
C6 C1 C2 118.7(3) . . ?
C6 C1 C7 121.6(2) . . ?
C2 C1 C7 119.8(3) . . ?
C1 C2 C3 120.6(3) . . ?
C4 C3 C2 120.4(3) . . ?
C3 C4 C5 119.7(3) . . ?
C4 C5 C6 120.1(3) . . ?
C1 C6 C5 120.5(3) . . ?
C1 C7 N1 114.19(19) . . ?
C1 C7 C18 126.2(2) . . ?
N1 C7 C18 99.8(2) . . ?
C1 C7 C17 124.5(2) . . ?
N1 C7 C17 98.59(19) . . ?
C18 C7 C17 87.19(18) . . ?
C1 C7 C9 169.9(2) . . ?
N1 C7 C9 75.87(14) . . ?
C18 C7 C9 49.43(13) . . ?
C17 C7 C9 50.10(13) . . ?
N1 C8 C9 100.8(2) . . ?
N1 C8 S1 130.39(19) . . ?
C9 C8 S1 128.70(18) . . ?
C10 C9 C8 118.1(2) . . ?
C10 C9 C18 119.81(19) . . ?
C8 C9 C18 99.42(19) . . ?
C10 C9 C17 126.9(2) . . ?
C8 C9 C17 99.82(18) . . ?
C18 C9 C17 85.71(18) . . ?
C10 C9 C7 164.21(19) . . ?
C8 C9 C7 77.01(15) . . ?
C18 C9 C7 48.88(13) . . ?
C17 C9 C7 48.83(13) . . ?
O1 C10 C11 121.2(2) . . ?
O1 C10 C9 117.1(2) . . ?
C11 C10 C9 121.7(2) . . ?
C12 C11 C16 119.0(2) . . ?
C12 C11 C10 118.3(2) . . ?
C16 C11 C10 122.7(2) . . ?
C11 C12 C13 121.0(2) . . ?
C14 C13 C12 119.3(2) . . ?
C14 C13 C19 118.4(3) . . ?
C12 C13 C19 122.2(2) . . ?
C15 C14 C22 122.3(3) . . ?
C15 C14 C13 118.6(2) . . ?
C22 C14 C13 119.1(2) . . ?
C16 C15 C14 121.1(3) . . ?
C15 C16 C11 121.0(2) . . ?
C7 C17 C9 81.06(17) . . ?
C7 C18 C9 81.69(17) . . ?
C20 C19 C13 120.3(3) . . ?
C19 C20 C21 121.1(3) . . ?
C22 C21 C20 120.4(3) . . ?
C21 C22 C14 120.6(3) . . ?

loop_
_geom_bond_atom_site_label_1
_geom_bond_atom_site_label_2
_geom_bond_distance
_geom_bond_site_symmetry_2
_geom_bond_publ_flag
S1 C8 1.648(3) . ?
O1 C10 1.210(3) . ?
N1 C8 1.323(3) . ?
N1 C7 1.495(3) . ?
C1 C6 1.366(4) . ?
C1 C2 1.376(4) . ?
C1 C7 1.491(3) . ?
C2 C3 1.379(4) . ?
C3 C4 1.357(5) . ?
C4 C5 1.363(5) . ?
C5 C6 1.388(4) . ?
C7 C18 1.547(3) . ?
C7 C17 1.549(3) . ?
C7 C9 2.032(3) . ?
C8 C9 1.538(3) . ?
C9 C10 1.514(3) . ?
C9 C18 1.560(3) . ?
C9 C17 1.578(3) . ?
C10 C11 1.483(3) . ?
C11 C12 1.378(3) . ?
C11 C16 1.410(4) . ?
C12 C13 1.415(4) . ?
C13 C14 1.413(4) . ?
C13 C19 1.423(4) . ?
C14 C15 1.410(3) . ?
C14 C22 1.411(4) . ?
C15 C16 1.362(4) . ?
C19 C20 1.357(4) . ?
C20 C21 1.387(4) . ?
C21 C22 1.361(4) . ?
